data_2216469
loop_
_publ_author_name
'Fild, Manfred'
'Kr\"uger, Oana N.'
'Silaghi-Dumitrescu, Ioan'
'Th\"one, Carsten'

_publ_section_title
;
 1,1,4,4-Tetrabenzyl-1,4-diphosphinane-1,4-diium dibromide
 deuterochloroform disolvate
;
_journal_coeditor_code HB2582
_journal_issue 12
_journal_name_full 'Acta Crystallographica Section E'
_journal_page_first o4525
_journal_page_last o4525
_journal_paper_doi 10.1107/S1600536807052932
_journal_volume 63
_journal_year 2007
_chemical_formula_iupac 'C32 H36 P2 2+, 2Br -, 2C D Cl3'
_chemical_formula_moiety 'C32 H36 P2 2+, 2Br -, 2C D Cl3'
_chemical_formula_sum 'C34 H36 Br2 Cl6 D2 P2'
_chemical_formula_weight 883.08
_chemical_name_systematic
;
1,1,4,4-Tetrabenzyl-1,4-diphosphinane-1,4-diium dibromide deuterochloroform
disolvate
;
_space_group_IT_number 15
_symmetry_cell_setting monoclinic
_symmetry_space_group_name_Hall '-C 2yc'
_symmetry_space_group_name_H-M 'C 1 2/c 1'
_atom_sites_solution_hydrogens geom
_atom_sites_solution_primary direct
_atom_sites_solution_secondary difmap
_audit_creation_method SHELXL-97
_cell_angle_alpha 90.00
_cell_angle_beta 112.350(3)
_cell_angle_gamma 90.00
_cell_formula_units_Z 4
_cell_length_a 16.2692(10)
_cell_length_b 17.5649(10)
_cell_length_c 13.9110(8)
_cell_measurement_reflns_used 8675
_cell_measurement_temperature 133(2)
_cell_measurement_theta_max 30.38
_cell_measurement_theta_min 2.32
_cell_volume 3676.7(4)
_computing_cell_refinement 'SAINT (Bruker, 1999)'
_computing_data_collection 'SMART (Bruker, 1999)'
_computing_data_reduction 'SAINT (Bruker, 1999)'
_computing_molecular_graphics 'XP (Siemens, 2000)'
_computing_publication_material 'SHELXL97 (Sheldrick, 1997)'
_computing_structure_refinement 'SHELXL97 (Sheldrick, 1997)'
_computing_structure_solution 'SHELXS97 (Sheldrick, 1997)'
_diffrn_ambient_temperature 133(2)
_diffrn_detector_area_resol_mean 8.192
_diffrn_measured_fraction_theta_full 0.999
_diffrn_measured_fraction_theta_max 0.999
_diffrn_measurement_device_type 'Bruker SMART1000 CCD'
_diffrn_measurement_method \w
_diffrn_radiation_monochromator graphite
_diffrn_radiation_source 'fine-focus sealed tube'
_diffrn_radiation_type MoK\a
_diffrn_radiation_wavelength 0.71073
_diffrn_reflns_av_R_equivalents 0.0245
_diffrn_reflns_av_sigmaI/netI 0.0161
_diffrn_reflns_limit_h_max 22
_diffrn_reflns_limit_h_min -22
_diffrn_reflns_limit_k_max 24
_diffrn_reflns_limit_k_min -24
_diffrn_reflns_limit_l_max 19
_diffrn_reflns_limit_l_min -19
_diffrn_reflns_number 37985
_diffrn_reflns_theta_full 30.00
_diffrn_reflns_theta_max 30.03
_diffrn_reflns_theta_min 1.78
_exptl_absorpt_coefficient_mu 2.753
_exptl_absorpt_correction_T_max 0.502
_exptl_absorpt_correction_T_min 0.360
_exptl_absorpt_correction_type multi-scan
_exptl_absorpt_process_details '(SADABS; Bruker, 1999)'
_exptl_crystal_colour colourless
_exptl_crystal_density_diffrn 1.595
_exptl_crystal_density_method 'not measured'
_exptl_crystal_description block
_exptl_crystal_F_000 1776
_exptl_crystal_size_max 0.38
_exptl_crystal_size_mid 0.30
_exptl_crystal_size_min 0.29
_refine_diff_density_max 1.517
_refine_diff_density_min -1.052
_refine_ls_extinction_method none
_refine_ls_goodness_of_fit_ref 1.047
_refine_ls_hydrogen_treatment constr
_refine_ls_matrix_type full
_refine_ls_number_parameters 200
_refine_ls_number_reflns 5373
_refine_ls_number_restraints 0
_refine_ls_restrained_S_all 1.047
_refine_ls_R_factor_all 0.0395
_refine_ls_R_factor_gt 0.0320
_refine_ls_shift/su_max 0.000
_refine_ls_shift/su_mean 0.000
_refine_ls_structure_factor_coef Fsqd
_refine_ls_weighting_details 'calc w=1/[\s^2^(Fo^2^)+(0.0419P)^2^+6.1465P] where P=(Fo^2^+2Fc^2^)/3'
_refine_ls_weighting_scheme calc
_refine_ls_wR_factor_gt 0.0785
_refine_ls_wR_factor_ref 0.0829
_reflns_number_gt 4684
_reflns_number_total 5373
_reflns_threshold_expression I>2\s(I)
_cod_data_source_file hb2582.cif
_cod_data_source_block I
_cod_original_sg_symbol_H-M 'C 2/c'
_cod_database_code 2216469
_cod_database_fobs_code 2216469

loop_
_symmetry_equiv_pos_as_xyz
'x, y, z'
'-x, y, -z+1/2'
'x+1/2, y+1/2, z'
'-x+1/2, y+1/2, -z+1/2'
'-x, -y, -z'
'x, -y, z-1/2'
'-x+1/2, -y+1/2, -z'
'x+1/2, -y+1/2, z-1/2'

loop_
_atom_site_type_symbol
_atom_site_label
_atom_site_fract_x
_atom_site_fract_y
_atom_site_fract_z
_atom_site_U_iso_or_equiv
_atom_site_adp_type
_atom_site_calc_flag
_atom_site_refinement_flags
_atom_site_occupancy
Br Br1 0.0000 0.121056(14) 0.7500 0.02374(7) Uani d S 1
Br Br2 0.0000 0.209800(15) 0.2500 0.03136(8) Uani d S 1
P P1 0.08262(3) 0.06365(2) 0.06148(3) 0.01914(9) Uani d . 1
C C1 0.12293(12) 0.15385(10) 0.03500(15) 0.0246(3) Uani d . 1
H H1A 0.0881 0.1678 -0.0382 0.030 Uiso calc R 1
H H1B 0.1117 0.1932 0.0795 0.030 Uiso calc R 1
C C11 0.22023(12) 0.15556(10) 0.05260(14) 0.0238(3) Uani d . 1
C C12 0.27929(14) 0.19798(11) 0.13390(16) 0.0291(4) Uani d . 1
H H12 0.2580 0.2269 0.1773 0.035 Uiso calc R 1
C C13 0.36960(15) 0.19821(13) 0.15203(19) 0.0380(5) Uani d . 1
H H13 0.4098 0.2274 0.2076 0.046 Uiso calc R 1
C C14 0.40056(16) 0.15622(14) 0.0894(2) 0.0421(5) Uani d . 1
H H14 0.4624 0.1551 0.1032 0.050 Uiso calc R 1
C C15 0.34194(17) 0.11551(13) 0.0062(2) 0.0401(5) Uani d . 1
H H15 0.3633 0.0875 -0.0379 0.048 Uiso calc R 1
C C16 0.25188(15) 0.11585(12) -0.01245(17) 0.0316(4) Uani d . 1
H H16 0.2116 0.0887 -0.0702 0.038 Uiso calc R 1
C C2 0.13706(12) 0.03240(10) 0.19539(14) 0.0223(3) Uani d . 1
H H2A 0.1500 0.0777 0.2411 0.027 Uiso calc R 1
H H2B 0.0952 -0.0001 0.2132 0.027 Uiso calc R 1
C C21 0.22303(11) -0.01158(10) 0.21883(13) 0.0217(3) Uani d . 1
C C22 0.30491(13) 0.02553(12) 0.25009(15) 0.0279(4) Uani d . 1
H H22 0.3076 0.0793 0.2580 0.033 Uiso calc R 1
C C23 0.38249(13) -0.01563(13) 0.26965(17) 0.0331(4) Uani d . 1
H H23 0.4379 0.0101 0.2912 0.040 Uiso calc R 1
C C24 0.37956(13) -0.09415(13) 0.25799(16) 0.0323(4) Uani d . 1
H H24 0.4327 -0.1220 0.2704 0.039 Uiso calc R 1
C C25 0.29897(14) -0.13164(12) 0.22824(16) 0.0293(4) Uani d . 1
H H25 0.2968 -0.1854 0.2204 0.035 Uiso calc R 1
C C26 0.22100(12) -0.09085(11) 0.20968(14) 0.0247(3) Uani d . 1
H H26 0.1660 -0.1171 0.1907 0.030 Uiso calc R 1
C C3 -0.03415(11) 0.07968(10) 0.03025(14) 0.0222(3) Uani d . 1
H H3A -0.0403 0.1155 0.0821 0.027 Uiso calc R 1
H H3B -0.0593 0.1050 -0.0384 0.027 Uiso calc R 1
C C4 -0.09037(11) 0.00863(10) 0.02692(14) 0.0214(3) Uani d . 1
H H4A -0.1533 0.0240 0.0059 0.026 Uiso calc R 1
H H4B -0.0708 -0.0133 0.0977 0.026 Uiso calc R 1
Cl Cl1 -0.10604(4) 0.26705(3) -0.07399(5) 0.03723(12) Uani d . 1
Cl Cl2 -0.09062(6) 0.41535(4) 0.01860(5) 0.05499(18) Uani d . 1
Cl Cl3 -0.26168(4) 0.33812(4) -0.06513(5) 0.04406(15) Uani d . 1
C C99 -0.14538(14) 0.32753(12) 0.00011(16) 0.0311(4) Uani d . 1
H H99 -0.1329 0.3035 0.0694 0.037 Uiso calc R 1

loop_
_atom_site_aniso_label
_atom_site_aniso_U_11
_atom_site_aniso_U_22
_atom_site_aniso_U_33
_atom_site_aniso_U_12
_atom_site_aniso_U_13
_atom_site_aniso_U_23
Br1 0.02504(12) 0.02263(12) 0.02072(12) 0.000 0.00553(9) 0.000
Br2 0.04348(16) 0.02395(13) 0.02526(14) 0.000 0.01151(11) 0.000
P1 0.01808(19) 0.01810(19) 0.0191(2) -0.00022(15) 0.00459(15) -0.00208(14)
C1 0.0265(8) 0.0204(8) 0.0244(9) -0.0010(6) 0.0069(7) 0.0010(6)
C11 0.0285(8) 0.0206(8) 0.0227(8) -0.0028(6) 0.0101(7) 0.0015(6)
C12 0.0354(10) 0.0241(8) 0.0280(10) -0.0065(7) 0.0121(8) -0.0021(7)
C13 0.0337(10) 0.0371(11) 0.0396(12) -0.0147(9) 0.0099(9) 0.0022(9)
C14 0.0327(11) 0.0446(13) 0.0539(15) -0.0049(9) 0.0220(10) 0.0125(11)
C15 0.0479(13) 0.0375(11) 0.0479(14) -0.0006(10) 0.0329(11) 0.0038(10)
C16 0.0393(11) 0.0315(10) 0.0281(10) -0.0047(8) 0.0174(8) -0.0017(7)
C2 0.0225(8) 0.0241(8) 0.0193(8) 0.0018(6) 0.0069(6) -0.0002(6)
C21 0.0218(8) 0.0252(8) 0.0176(8) 0.0008(6) 0.0067(6) 0.0024(6)
C22 0.0262(9) 0.0288(9) 0.0260(9) -0.0028(7) 0.0069(7) 0.0036(7)
C23 0.0228(9) 0.0431(11) 0.0335(11) -0.0030(8) 0.0107(8) 0.0043(9)
C24 0.0273(9) 0.0427(11) 0.0294(10) 0.0093(8) 0.0138(8) 0.0051(8)
C25 0.0331(10) 0.0286(9) 0.0261(9) 0.0054(8) 0.0113(7) 0.0024(7)
C26 0.0238(8) 0.0261(8) 0.0225(8) -0.0006(7) 0.0067(6) 0.0009(6)
C3 0.0202(7) 0.0193(8) 0.0243(8) 0.0026(6) 0.0053(6) -0.0025(6)
C4 0.0213(8) 0.0214(8) 0.0208(8) 0.0012(6) 0.0070(6) -0.0020(6)
Cl1 0.0334(2) 0.0369(3) 0.0452(3) 0.0021(2) 0.0192(2) 0.0015(2)
Cl2 0.0842(5) 0.0376(3) 0.0367(3) -0.0212(3) 0.0157(3) -0.0044(2)
Cl3 0.0367(3) 0.0499(3) 0.0516(3) 0.0161(2) 0.0235(2) 0.0209(3)
C99 0.0363(10) 0.0303(10) 0.0264(10) -0.0011(8) 0.0115(8) 0.0040(7)

loop_
_atom_type_symbol
_atom_type_description
_atom_type_scat_dispersion_real
_atom_type_scat_dispersion_imag
_atom_type_scat_source
C C 0.0033 0.0016 'International Tables Vol C Tables 4.2.6.8 and 6.1.1.4'
H H 0.0000 0.0000 'International Tables Vol C Tables 4.2.6.8 and 6.1.1.4'
P P 0.1023 0.0942 'International Tables Vol C Tables 4.2.6.8 and 6.1.1.4'
Br Br -0.2901 2.4595 'International Tables Vol C Tables 4.2.6.8 and 6.1.1.4'
Cl Cl 0.1484 0.1585 'International Tables Vol C Tables 4.2.6.8 and 6.1.1.4'

loop_
_geom_angle_atom_site_label_1
_geom_angle_atom_site_label_2
_geom_angle_atom_site_label_3
_geom_angle_site_symmetry_1
_geom_angle_site_symmetry_3
_geom_angle
_geom_angle_publ_flag
C3 P1 C4 . 5 106.61(8) n
C3 P1 C1 . . 104.19(8) n
C4 P1 C1 5 . 110.70(9) n
C3 P1 C2 . . 110.63(9) n
C4 P1 C2 5 . 110.66(8) n
C1 P1 C2 . . 113.65(8) n
C11 C1 P1 . . 115.15(13) ?
C16 C11 C12 . . 119.16(19) ?
C16 C11 C1 . . 120.75(17) ?
C12 C11 C1 . . 120.09(17) ?
C11 C12 C13 . . 120.3(2) ?
C14 C13 C12 . . 119.9(2) ?
C13 C14 C15 . . 120.3(2) ?
C14 C15 C16 . . 119.8(2) ?
C11 C16 C15 . . 120.5(2) ?
C21 C2 P1 . . 115.04(12) ?
C22 C21 C26 . . 118.72(17) ?
C22 C21 C2 . . 121.37(17) ?
C26 C21 C2 . . 119.91(16) ?
C23 C22 C21 . . 120.44(19) ?
C24 C23 C22 . . 120.42(19) ?
C25 C24 C23 . . 119.67(18) ?
C24 C25 C26 . . 120.25(19) ?
C25 C26 C21 . . 120.48(17) ?
C4 C3 P1 . . 116.16(12) ?
C3 C4 P1 . 5 113.36(12) ?
Cl2 C99 Cl1 . . 109.85(12) ?
Cl2 C99 Cl3 . . 111.58(12) ?
Cl1 C99 Cl3 . . 108.59(12) ?
C11 C1 H1A . . 108.5 ?
P1 C1 H1A . . 108.5 ?
C11 C1 H1B . . 108.5 ?
P1 C1 H1B . . 108.5 ?
H1A C1 H1B . . 107.5 ?
C11 C12 H12 . . 119.9 ?
C13 C12 H12 . . 119.9 ?
C14 C13 H13 . . 120.0 ?
C12 C13 H13 . . 120.0 ?
C13 C14 H14 . . 119.9 ?
C15 C14 H14 . . 119.9 ?
C14 C15 H15 . . 120.1 ?
C16 C15 H15 . . 120.1 ?
C11 C16 H16 . . 119.7 ?
C15 C16 H16 . . 119.7 ?
C21 C2 H2A . . 108.5 ?
P1 C2 H2A . . 108.5 ?
C21 C2 H2B . . 108.5 ?
P1 C2 H2B . . 108.5 ?
H2A C2 H2B . . 107.5 ?
C23 C22 H22 . . 119.8 ?
C21 C22 H22 . . 119.8 ?
C24 C23 H23 . . 119.8 ?
C22 C23 H23 . . 119.8 ?
C25 C24 H24 . . 120.2 ?
C23 C24 H24 . . 120.2 ?
C24 C25 H25 . . 119.9 ?
C26 C25 H25 . . 119.9 ?
C25 C26 H26 . . 119.8 ?
C21 C26 H26 . . 119.8 ?
C4 C3 H3A . . 108.2 ?
P1 C3 H3A . . 108.2 ?
C4 C3 H3B . . 108.2 ?
P1 C3 H3B . . 108.2 ?
H3A C3 H3B . . 107.4 ?
C3 C4 H4A . . 108.9 ?
P1 C4 H4A 5 . 108.9 ?
C3 C4 H4B . . 108.9 ?
P1 C4 H4B 5 . 108.9 ?
H4A C4 H4B . . 107.7 ?
Cl2 C99 H99 . . 108.9 ?
Cl1 C99 H99 . . 108.9 ?
Cl3 C99 H99 . . 108.9 ?

loop_
_geom_bond_atom_site_label_1
_geom_bond_atom_site_label_2
_geom_bond_site_symmetry_2
_geom_bond_distance
_geom_bond_publ_flag
P1 C3 . 1.8027(18) n
P1 C4 5 1.8050(18) n
P1 C1 . 1.8053(18) n
P1 C2 . 1.8170(18) n
C1 C11 . 1.507(3) ?
C11 C16 . 1.387(3) ?
C11 C12 . 1.389(3) ?
C12 C13 . 1.393(3) ?
C13 C14 . 1.375(4) ?
C14 C15 . 1.386(4) ?
C15 C16 . 1.387(3) ?
C2 C21 . 1.521(2) ?
C21 C22 . 1.396(3) ?
C21 C26 . 1.397(3) ?
C22 C23 . 1.389(3) ?
C23 C24 . 1.387(3) ?
C24 C25 . 1.383(3) ?
C25 C26 . 1.393(3) ?
C3 C4 . 1.538(2) y
C4 P1 5 1.8049(18) y
Cl1 C99 . 1.761(2) ?
Cl2 C99 . 1.751(2) ?
Cl3 C99 . 1.770(2) ?
C1 H1A . 0.9900 ?
C1 H1B . 0.9900 ?
C12 H12 . 0.9500 ?
C13 H13 . 0.9500 ?
C14 H14 . 0.9500 ?
C15 H15 . 0.9500 ?
C16 H16 . 0.9500 ?
C2 H2A . 0.9900 ?
C2 H2B . 0.9900 ?
C22 H22 . 0.9500 ?
C23 H23 . 0.9500 ?
C24 H24 . 0.9500 ?
C25 H25 . 0.9500 ?
C26 H26 . 0.9500 ?
C3 H3A . 0.9900 ?
C3 H3B . 0.9900 ?
C4 H4A . 0.9900 ?
C4 H4B . 0.9900 ?
C99 H99 . 1.0000 ?

loop_
_geom_hbond_atom_site_label_D
_geom_hbond_atom_site_label_H
_geom_hbond_atom_site_label_A
_geom_hbond_site_symmetry_A
_geom_hbond_distance_DH
_geom_hbond_distance_HA
_geom_hbond_distance_DA
_geom_hbond_angle_DHA
C2 H2A Cl3 8_556 0.99 2.93 3.8486(19) 155
C14 H14 Cl1 7 0.95 2.87 3.686(2) 145
C13 H13 Br1 7_556 0.95 2.99 3.773(2) 141
C2 H2B Br1 5_556 0.99 2.79 3.7553(18) 166
C4 H4B Br1 5_556 0.99 2.75 3.6757(18) 157
C1 H1A Br1 1_554 0.99 2.86 3.7443(19) 149

loop_
_geom_torsion_atom_site_label_1
_geom_torsion_atom_site_label_2
_geom_torsion_atom_site_label_3
_geom_torsion_atom_site_label_4
_geom_torsion_site_symmetry_1
_geom_torsion_site_symmetry_4
_geom_torsion
C3 P1 C1 C11 . . -178.60(14)
C4 P1 C1 C11 5 . -64.34(16)
C2 P1 C1 C11 . . 60.91(16)
P1 C1 C11 C16 . . 69.5(2)
P1 C1 C11 C12 . . -111.24(18)
C16 C11 C12 C13 . . -2.4(3)
C1 C11 C12 C13 . . 178.39(18)
C11 C12 C13 C14 . . -0.1(3)
C12 C13 C14 C15 . . 2.1(3)
C13 C14 C15 C16 . . -1.5(4)
C12 C11 C16 C15 . . 3.0(3)
C1 C11 C16 C15 . . -177.79(19)
C14 C15 C16 C11 . . -1.1(3)
C3 P1 C2 C21 . . 157.08(13)
C4 P1 C2 C21 5 . 39.15(16)
C1 P1 C2 C21 . . -86.12(15)
P1 C2 C21 C22 . . 89.50(19)
P1 C2 C21 C26 . . -90.81(18)
C26 C21 C22 C23 . . 1.2(3)
C2 C21 C22 C23 . . -179.06(18)
C21 C22 C23 C24 . . 0.3(3)
C22 C23 C24 C25 . . -1.0(3)
C23 C24 C25 C26 . . 0.2(3)
C24 C25 C26 C21 . . 1.3(3)
C22 C21 C26 C25 . . -2.0(3)
C2 C21 C26 C25 . . 178.29(17)
C4 P1 C3 C4 5 . 52.58(17)
C1 P1 C3 C4 . . 169.70(13)
C2 P1 C3 C4 . . -67.81(15)
P1 C3 C4 P1 . 5 -56.00(16)
